data_7224342
loop_
_publ_author_name
'Cui, Yan-Hui'
'Liang, Xiao-Xiao'
'Gu, Jin-Zhong'
'Wu, Jiang'
'Kirillov, Alexander M.'

_publ_section_title
;
 Self-assembly synthesis, structural features, reversible
 temperature-induced dehydration/hydration, and magnetic and luminescence
 properties of lanthanide(iii) compounds derived from 5-fluoronicotinic
 acid
;
_journal_issue 13
_journal_name_full CrystEngComm
_journal_page_first 2303
_journal_paper_doi 10.1039/C6CE00040A
_journal_volume 18
_journal_year 2016
_chemical_formula_sum 'C18 H17 F3 La N3 O10'
_chemical_formula_weight 631.26
_chemical_name_systematic
; 
 ? 
;
_space_group_IT_number 2
_symmetry_cell_setting triclinic
_symmetry_space_group_name_Hall '-P 1'
_symmetry_space_group_name_H-M 'P -1'
_atom_sites_solution_hydrogens geom
_atom_sites_solution_primary direct
_atom_sites_solution_secondary difmap
_audit_creation_method SHELXL-97
_audit_update_record
;
2015-10-30 deposited with the CCDC.
2016-02-22 downloaded from the CCDC.
;
_cell_angle_alpha 74.892(5)
_cell_angle_beta 77.728(5)
_cell_angle_gamma 77.116(5)
_cell_formula_units_Z 2
_cell_length_a 6.8378(4)
_cell_length_b 12.9909(8)
_cell_length_c 13.6543(8)
_cell_measurement_temperature 293(2)
_cell_volume 1126.02(12)
_computing_cell_refinement 'Bruker SAINT'
_computing_data_collection 'Bruker APEX2'
_computing_data_reduction 'Bruker SAINT'
_computing_molecular_graphics 'Bruker SHELXTL'
_computing_publication_material 'Bruker SHELXTL'
_computing_structure_refinement 'SHELXL-97 (Sheldrick, 2008)'
_computing_structure_solution 'SHELXS-97 (Sheldrick, 2008)'
_diffrn_ambient_temperature 293(2)
_diffrn_measured_fraction_theta_full 0.998
_diffrn_measured_fraction_theta_max 0.998
_diffrn_measurement_device_type 'Bruker APE-II CCD'
_diffrn_measurement_method '\f and \w scans'
_diffrn_radiation_monochromator graphite
_diffrn_radiation_source 'fine-focus sealed tube'
_diffrn_radiation_type MoK\a
_diffrn_radiation_wavelength 0.71000
_diffrn_reflns_av_R_equivalents 0.0465
_diffrn_reflns_av_sigmaI/netI 0.0884
_diffrn_reflns_limit_h_max 8
_diffrn_reflns_limit_h_min -8
_diffrn_reflns_limit_k_max 15
_diffrn_reflns_limit_k_min -13
_diffrn_reflns_limit_l_max 16
_diffrn_reflns_limit_l_min -16
_diffrn_reflns_number 7188
_diffrn_reflns_theta_full 25.04
_diffrn_reflns_theta_max 25.04
_diffrn_reflns_theta_min 3.30
_exptl_absorpt_coefficient_mu 1.981
_exptl_absorpt_correction_T_max 0.6927
_exptl_absorpt_correction_T_min 0.6372
_exptl_absorpt_correction_type multi-scan
_exptl_crystal_colour colourless
_exptl_crystal_density_diffrn 1.862
_exptl_crystal_density_method 'not measured'
_exptl_crystal_description block
_exptl_crystal_F_000 620
_exptl_crystal_size_max 0.25
_exptl_crystal_size_mid 0.23
_exptl_crystal_size_min 0.20
_refine_diff_density_max 0.752
_refine_diff_density_min -0.608
_refine_diff_density_rms 0.130
_refine_ls_extinction_method none
_refine_ls_goodness_of_fit_ref 1.027
_refine_ls_hydrogen_treatment mixed
_refine_ls_matrix_type full
_refine_ls_number_parameters 327
_refine_ls_number_reflns 3994
_refine_ls_number_restraints 0
_refine_ls_restrained_S_all 1.027
_refine_ls_R_factor_all 0.0544
_refine_ls_R_factor_gt 0.0423
_refine_ls_shift/su_max 0.001
_refine_ls_shift/su_mean 0.000
_refine_ls_structure_factor_coef Fsqd
_refine_ls_weighting_details 'calc w=1/[\s^2^(Fo^2^)+(0.0000P)^2^+0.0000P] where P=(Fo^2^+2Fc^2^)/3'
_refine_ls_weighting_scheme calc
_refine_ls_wR_factor_gt 0.0618
_refine_ls_wR_factor_ref 0.0707
_reflns_number_gt 3343
_reflns_number_total 3994
_reflns_threshold_expression >2sigma(I)
_cod_data_source_file c6ce00040a2.cif
_cod_data_source_block 228-7la
_cod_depositor_comments
;
The following automatic conversions were performed:

'_symmetry_cell_setting' value 'Triclinic' changed to 'triclinic'
according to
/usr/data/users/saulius/crontab/automatic-downloads/rss-feeds/RSC/lib/dictionaries/cif_core.dic
dictionary named 'cif_core.dic' version 2.4.2 from 2011-04-26.

Automatic conversion script
Id: cif_fix_values 4268 2015-11-12 08:31:59Z antanas 

 Adding full bibliography for 7224342--7224349.cif.
;
_cod_original_cell_volume 1126.02(11)
_cod_original_sg_symbol_H-M P-1
_cod_database_code 7224342

loop_
_symmetry_equiv_pos_as_xyz
'x, y, z'
'-x, -y, -z'

loop_
_atom_site_label
_atom_site_type_symbol
_atom_site_fract_x
_atom_site_fract_y
_atom_site_fract_z
_atom_site_U_iso_or_equiv
_atom_site_adp_type
_atom_site_occupancy
_atom_site_symmetry_multiplicity
_atom_site_calc_flag
_atom_site_refinement_flags
La1 La 0.17460(5) 0.61646(2) 0.62610(2) 0.02266(10) Uani 1 1 d .
N1 N -0.0247(7) 1.0464(4) 0.2569(4) 0.0394(12) Uani 1 1 d .
N2 N 0.3747(8) 0.3321(4) 1.0801(4) 0.0463(14) Uani 1 1 d .
N3 N 0.4968(7) 0.0540(4) 0.6958(4) 0.0407(13) Uani 1 1 d .
O1 O 0.1261(6) 0.6716(3) 0.4227(3) 0.0392(10) Uani 1 1 d .
O2 O -0.0071(6) 0.7937(3) 0.5144(3) 0.0431(11) Uani 1 1 d .
O3 O 0.4684(6) 0.5356(3) 0.7330(3) 0.0397(10) Uani 1 1 d .
O4 O 0.1601(6) 0.5161(3) 0.8156(3) 0.0400(10) Uani 1 1 d .
O5 O 0.2979(6) 0.4359(3) 0.5946(3) 0.0355(10) Uani 1 1 d .
O6 O 0.5053(5) 0.3446(3) 0.4844(3) 0.0331(9) Uani 1 1 d .
O7 O -0.1204(6) 0.5198(3) 0.6396(3) 0.0448(11) Uani 1 1 d .
H1W H -0.0806 0.4694 0.6068 0.067 Uiso 1 1 d R
H2W H -0.2165 0.5653 0.6136 0.067 Uiso 1 1 d R
O8 O -0.1391(6) 0.7066(3) 0.7292(3) 0.0452(11) Uani 1 1 d .
H4W H -0.1271 0.7710 0.7280 0.068 Uiso 1 1 d R
H3W H -0.1513 0.6702 0.7914 0.068 Uiso 1 1 d R
O9 O 0.2690(6) 0.7697(3) 0.6791(3) 0.0437(11) Uani 1 1 d .
H5W H 0.1623 0.8182 0.6894 0.066 Uiso 1 1 d R
H6W H 0.3570 0.7994 0.6310 0.066 Uiso 1 1 d R
O10 O 0.6056(8) 0.8702(4) 0.6145(4) 0.0529(13) Uani 1 1 d .
F1 F 0.2071(6) 0.9047(3) 0.0583(2) 0.0733(13) Uani 1 1 d .
F2 F 0.9117(6) 0.2991(3) 0.9927(3) 0.0700(11) Uani 1 1 d .
F3 F 0.2763(7) 0.1472(3) 0.9253(3) 0.0800(14) Uani 1 1 d .
C1 C 0.0556(8) 0.7668(4) 0.4280(4) 0.0280(13) Uani 1 1 d .
C2 C 0.0518(8) 0.8553(4) 0.3327(4) 0.0255(12) Uani 1 1 d .
C3 C 0.1297(8) 0.8344(4) 0.2370(4) 0.0346(14) Uani 1 1 d .
H3 H 0.1804 0.7640 0.2285 0.042 Uiso 1 1 calc R
C4 C 0.1296(9) 0.9211(5) 0.1546(4) 0.0394(16) Uani 1 1 d .
C5 C 0.0523(9) 1.0248(5) 0.1647(4) 0.0421(16) Uani 1 1 d .
H5 H 0.0535 1.0812 0.1065 0.051 Uiso 1 1 calc R
C6 C -0.0231(8) 0.9624(4) 0.3384(4) 0.0335(14) Uani 1 1 d .
H6 H -0.0756 0.9768 0.4031 0.040 Uiso 1 1 calc R
C7 C 0.3505(9) 0.4988(4) 0.8124(4) 0.0304(13) Uani 1 1 d .
C8 C 0.4388(9) 0.4297(4) 0.9049(4) 0.0289(13) Uani 1 1 d .
C9 C 0.6444(9) 0.3985(4) 0.9029(4) 0.0336(14) Uani 1 1 d .
H9 H 0.7360 0.4208 0.8443 0.040 Uiso 1 1 calc R
C10 C 0.7103(9) 0.3333(5) 0.9904(5) 0.0402(15) Uani 1 1 d .
C11 C 0.5757(10) 0.3016(5) 1.0767(4) 0.0448(16) Uani 1 1 d .
H11 H 0.6253 0.2576 1.1349 0.054 Uiso 1 1 calc R
C12 C 0.3106(9) 0.3942(5) 0.9947(4) 0.0388(15) Uani 1 1 d .
H12 H 0.1712 0.4151 0.9955 0.047 Uiso 1 1 calc R
C13 C 0.4015(8) 0.3514(4) 0.5704(4) 0.0248(12) Uani 1 1 d .
C14 C 0.4038(8) 0.2481(4) 0.6536(4) 0.0263(13) Uani 1 1 d .
C15 C 0.3265(8) 0.2489(4) 0.7555(4) 0.0347(14) Uani 1 1 d .
H15 H 0.2664 0.3131 0.7763 0.042 Uiso 1 1 calc R
C16 C 0.3425(10) 0.1511(5) 0.8245(5) 0.0451(17) Uani 1 1 d .
C17 C 0.4264(9) 0.0559(5) 0.7940(5) 0.0481(17) Uani 1 1 d .
H17 H 0.4342 -0.0090 0.8432 0.058 Uiso 1 1 calc R
C18 C 0.4865(8) 0.1482(4) 0.6282(4) 0.0318(14) Uani 1 1 d .
H18 H 0.5376 0.1478 0.5595 0.038 Uiso 1 1 calc R
H7W H 0.586(12) 0.925(6) 0.641(6) 0.11(4) Uiso 1 1 d .
H8W H 0.696(10) 0.876(5) 0.566(5) 0.05(2) Uiso 1 1 d .

loop_
_atom_site_aniso_label
_atom_site_aniso_U_11
_atom_site_aniso_U_22
_atom_site_aniso_U_33
_atom_site_aniso_U_23
_atom_site_aniso_U_13
_atom_site_aniso_U_12
La1 0.0245(2) 0.01998(18) 0.02051(18) -0.00309(13) -0.00212(14) -0.00092(13)
N1 0.042(3) 0.027(3) 0.040(3) -0.001(2) -0.004(3) 0.002(2)
N2 0.042(4) 0.059(4) 0.028(3) 0.005(3) -0.004(3) -0.008(3)
N3 0.044(3) 0.023(3) 0.053(3) 0.000(3) -0.009(3) -0.011(2)
O1 0.052(3) 0.024(2) 0.039(2) -0.0020(19) -0.012(2) -0.002(2)
O2 0.052(3) 0.036(2) 0.026(2) 0.0002(19) -0.001(2) 0.011(2)
O3 0.033(3) 0.054(3) 0.025(2) 0.0028(19) -0.0026(19) -0.010(2)
O4 0.029(3) 0.053(3) 0.028(2) 0.0054(19) -0.0061(19) -0.003(2)
O5 0.040(3) 0.022(2) 0.041(2) -0.0088(18) -0.002(2) 0.0001(19)
O6 0.035(2) 0.033(2) 0.028(2) -0.0078(18) 0.0038(19) -0.0057(18)
O7 0.037(3) 0.047(3) 0.059(3) -0.024(2) -0.010(2) -0.008(2)
O8 0.055(3) 0.033(2) 0.030(2) 0.0013(19) 0.012(2) 0.001(2)
O9 0.040(3) 0.032(2) 0.061(3) -0.025(2) 0.003(2) -0.004(2)
O10 0.043(3) 0.047(3) 0.068(4) -0.025(3) 0.007(3) -0.008(2)
F1 0.117(4) 0.066(3) 0.027(2) -0.0104(19) 0.006(2) -0.013(3)
F2 0.039(3) 0.078(3) 0.078(3) 0.007(2) -0.025(2) 0.005(2)
F3 0.111(4) 0.071(3) 0.037(2) 0.002(2) 0.015(2) -0.016(3)
C1 0.020(3) 0.031(3) 0.030(3) -0.001(3) -0.008(3) -0.001(3)
C2 0.024(3) 0.026(3) 0.024(3) -0.003(2) -0.004(2) -0.001(2)
C3 0.038(4) 0.030(3) 0.037(4) -0.009(3) -0.005(3) -0.008(3)
C4 0.051(4) 0.044(4) 0.023(3) -0.010(3) 0.002(3) -0.013(3)
C5 0.050(4) 0.038(4) 0.030(3) 0.006(3) -0.005(3) -0.009(3)
C6 0.032(4) 0.034(3) 0.030(3) -0.005(3) -0.008(3) 0.004(3)
C7 0.037(4) 0.028(3) 0.025(3) -0.005(3) -0.009(3) -0.002(3)
C8 0.041(4) 0.029(3) 0.018(3) -0.006(2) -0.007(3) -0.005(3)
C9 0.037(4) 0.032(3) 0.028(3) -0.001(3) -0.009(3) -0.002(3)
C10 0.027(4) 0.045(4) 0.047(4) -0.012(3) -0.012(3) 0.004(3)
C11 0.057(5) 0.044(4) 0.030(4) 0.003(3) -0.021(3) -0.002(3)
C12 0.037(4) 0.044(4) 0.033(4) -0.008(3) -0.007(3) -0.004(3)
C13 0.021(3) 0.025(3) 0.029(3) -0.008(3) -0.003(3) -0.006(2)
C14 0.026(3) 0.023(3) 0.031(3) -0.007(3) -0.001(3) -0.009(2)
C15 0.037(4) 0.028(3) 0.035(3) -0.011(3) 0.009(3) -0.007(3)
C16 0.045(4) 0.049(4) 0.033(4) -0.008(3) 0.011(3) -0.012(3)
C17 0.051(5) 0.037(4) 0.048(4) 0.011(3) -0.008(4) -0.014(3)
C18 0.032(4) 0.032(3) 0.035(3) -0.012(3) -0.001(3) -0.010(3)

loop_
_atom_type_symbol
_atom_type_description
_atom_type_scat_dispersion_real
_atom_type_scat_dispersion_imag
_atom_type_scat_source
C C 0.0033 0.0016 'International Tables Vol C Tables 4.2.6.8 and 6.1.1.4'
H H 0.0000 0.0000 'International Tables Vol C Tables 4.2.6.8 and 6.1.1.4'
N N 0.0061 0.0033 'International Tables Vol C Tables 4.2.6.8 and 6.1.1.4'
O O 0.0106 0.0060 'International Tables Vol C Tables 4.2.6.8 and 6.1.1.4'
La La -0.2871 2.4523 'International Tables Vol C Tables 4.2.6.8 and 6.1.1.4'
F F 0.0171 0.0103 'International Tables Vol C Tables 4.2.6.8 and 6.1.1.4'

loop_
_geom_angle_atom_site_label_1
_geom_angle_atom_site_label_2
_geom_angle_atom_site_label_3
_geom_angle
_geom_angle_site_symmetry_1
_geom_angle_site_symmetry_3
O5 La1 O6 83.69(11) . 2_666
O5 La1 O8 135.25(11) . .
O6 La1 O8 141.06(11) 2_666 .
O5 La1 O9 144.29(13) . .
O6 La1 O9 73.03(11) 2_666 .
O8 La1 O9 71.88(12) . .
O5 La1 O7 68.92(13) . .
O6 La1 O7 141.69(11) 2_666 .
O8 La1 O7 71.08(12) . .
O9 La1 O7 142.96(12) . .
O5 La1 O4 83.51(12) . .
O6 La1 O4 122.00(12) 2_666 .
O8 La1 O4 71.83(12) . .
O9 La1 O4 86.30(12) . .
O7 La1 O4 82.08(12) . .
O5 La1 O3 75.48(12) . .
O6 La1 O3 71.58(12) 2_666 .
O8 La1 O3 111.93(12) . .
O9 La1 O3 71.70(12) . .
O7 La1 O3 123.07(12) . .
O4 La1 O3 50.44(11) . .
O5 La1 O2 131.28(12) . .
O6 La1 O2 87.22(12) 2_666 .
O8 La1 O2 67.93(11) . .
O9 La1 O2 75.16(12) . .
O7 La1 O2 91.20(13) . .
O4 La1 O2 139.17(12) . .
O3 La1 O2 144.58(11) . .
O5 La1 O1 84.04(11) . .
O6 La1 O1 70.05(11) 2_666 .
O8 La1 O1 108.44(12) . .
O9 La1 O1 111.70(11) . .
O7 La1 O1 80.60(11) . .
O4 La1 O1 161.42(10) . .
O3 La1 O1 138.04(11) . .
O2 La1 O1 48.15(11) . .
C5 N1 C6 117.3(5) . .
C12 N2 C11 117.0(5) . .
C18 N3 C17 117.4(5) . .
C1 O1 La1 91.2(3) . .
C1 O2 La1 96.6(3) . .
C7 O3 La1 93.1(3) . .
C7 O4 La1 94.5(3) . .
C13 O5 La1 165.9(3) . .
C13 O6 La1 142.2(3) . 2_666
La1 O7 H1W 109.5 . .
La1 O7 H2W 109.0 . .
H1W O7 H2W 109.5 . .
La1 O8 H4W 109.9 . .
La1 O8 H3W 108.8 . .
H4W O8 H3W 109.1 . .
La1 O9 H5W 110.1 . .
La1 O9 H6W 109.7 . .
H5W O9 H6W 108.8 . .
H7W O10 H8W 109(6) . .
O1 C1 O2 121.6(5) . .
O1 C1 C2 120.6(5) . .
O2 C1 C2 117.7(5) . .
C3 C2 C6 117.7(5) . .
C3 C2 C1 121.5(5) . .
C6 C2 C1 120.8(5) . .
C4 C3 C2 117.4(5) . .
C4 C3 H3 121.3 . .
C2 C3 H3 121.3 . .
F1 C4 C5 117.9(5) . .
F1 C4 C3 119.6(5) . .
C5 C4 C3 122.4(5) . .
N1 C5 C4 120.9(5) . .
N1 C5 H5 119.6 . .
C4 C5 H5 119.6 . .
N1 C6 C2 124.3(5) . .
N1 C6 H6 117.9 . .
C2 C6 H6 117.9 . .
O3 C7 O4 121.8(5) . .
O3 C7 C8 119.1(5) . .
O4 C7 C8 119.0(5) . .
C9 C8 C12 118.3(5) . .
C9 C8 C7 122.0(5) . .
C12 C8 C7 119.7(5) . .
C8 C9 C10 117.7(5) . .
C8 C9 H9 121.2 . .
C10 C9 H9 121.2 . .
F2 C10 C11 118.6(6) . .
F2 C10 C9 120.3(5) . .
C11 C10 C9 121.1(6) . .
N2 C11 C10 121.9(6) . .
N2 C11 H11 119.0 . .
C10 C11 H11 119.0 . .
N2 C12 C8 124.0(6) . .
N2 C12 H12 118.0 . .
C8 C12 H12 118.0 . .
O5 C13 O6 125.9(5) . .
O5 C13 C14 116.9(4) . .
O6 C13 C14 117.2(5) . .
C15 C14 C18 118.1(5) . .
C15 C14 C13 122.0(5) . .
C18 C14 C13 119.9(5) . .
C16 C15 C14 116.9(5) . .
C16 C15 H15 121.5 . .
C14 C15 H15 121.5 . .
F3 C16 C15 119.7(5) . .
F3 C16 C17 118.5(6) . .
C15 C16 C17 121.8(5) . .
N3 C17 C16 121.7(6) . .
N3 C17 H17 119.2 . .
C16 C17 H17 119.2 . .
N3 C18 C14 124.1(5) . .
N3 C18 H18 117.9 . .
C14 C18 H18 117.9 . .

loop_
_geom_bond_atom_site_label_1
_geom_bond_atom_site_label_2
_geom_bond_distance
_geom_bond_site_symmetry_2
La1 O5 2.426(3) .
La1 O6 2.453(3) 2_666
La1 O8 2.532(3) .
La1 O9 2.535(3) .
La1 O7 2.556(3) .
La1 O4 2.569(3) .
La1 O3 2.603(4) .
La1 O2 2.621(4) .
La1 O1 2.754(4) .
N1 C5 1.333(6) .
N1 C6 1.340(6) .
N2 C12 1.331(7) .
N2 C11 1.337(7) .
N3 C18 1.325(6) .
N3 C17 1.329(7) .
O1 C1 1.239(6) .
O2 C1 1.278(5) .
O3 C7 1.259(6) .
O4 C7 1.264(6) .
O5 C13 1.249(6) .
O6 C13 1.250(5) .
O6 La1 2.453(3) 2_666
O7 H1W 0.8508 .
O7 H2W 0.8509 .
O8 H4W 0.8550 .
O8 H3W 0.8549 .
O9 H5W 0.8643 .
O9 H6W 0.8640 .
O10 H7W 0.85(7) .
O10 H8W 0.81(6) .
F1 C4 1.362(5) .
F2 C10 1.354(6) .
F3 C16 1.346(6) .
C1 C2 1.495(7) .
C2 C3 1.375(6) .
C2 C6 1.388(7) .
C3 C4 1.369(7) .
C3 H3 0.9300 .
C4 C5 1.365(8) .
C5 H5 0.9300 .
C6 H6 0.9300 .
C7 C8 1.502(7) .
C8 C9 1.369(7) .
C8 C12 1.383(7) .
C9 C10 1.371(8) .
C9 H9 0.9300 .
C10 C11 1.364(7) .
C11 H11 0.9300 .
C12 H12 0.9300 .
C13 C14 1.515(7) .
C14 C15 1.382(6) .
C14 C18 1.395(7) .
C15 C16 1.368(8) .
C15 H15 0.9300 .
C16 C17 1.372(8) .
C17 H17 0.9300 .
C18 H18 0.9300 .

loop_
_geom_hbond_atom_site_label_D
_geom_hbond_atom_site_label_H
_geom_hbond_atom_site_label_A
_geom_hbond_distance_DH
_geom_hbond_distance_HA
_geom_hbond_distance_DA
_geom_hbond_angle_DHA
_geom_hbond_site_symmetry_A
O7 H1W O1 0.85 2.08 2.839(5) 149.1 2_566
O8 H3W N2 0.85 2.07 2.743(5) 135.7 2_567
O9 H5W N1 0.86 2.04 2.820(6) 149.8 2_576
O9 H6W O10 0.86 2.05 2.767(6) 139.6 .
O10 H7W N3 0.85(7) 1.93(7) 2.780(6) 170(8) 1_565
O10 H8W O2 0.81(6) 2.14(6) 2.804(6) 139(6) 1_655

loop_
_geom_torsion_atom_site_label_1
_geom_torsion_atom_site_label_2
_geom_torsion_atom_site_label_3
_geom_torsion_atom_site_label_4
_geom_torsion
_geom_torsion_site_symmetry_1
O5 La1 O1 C1 178.5(3) .
O6 La1 O1 C1 -96.0(3) 2_666
O8 La1 O1 C1 42.7(3) .
O9 La1 O1 C1 -34.6(3) .
O7 La1 O1 C1 109.0(3) .
O4 La1 O1 C1 130.4(4) .
O3 La1 O1 C1 -121.0(3) .
O2 La1 O1 C1 8.8(3) .
O5 La1 O2 C1 -22.2(4) .
O6 La1 O2 C1 56.9(3) 2_666
O8 La1 O2 C1 -153.8(3) .
O9 La1 O2 C1 130.1(3) .
O7 La1 O2 C1 -84.8(3) .
O4 La1 O2 C1 -164.1(3) .
O3 La1 O2 C1 109.0(3) .
O1 La1 O2 C1 -8.6(3) .
O5 La1 O3 C7 -91.4(3) .
O6 La1 O3 C7 -179.5(3) 2_666
O8 La1 O3 C7 41.9(3) .
O9 La1 O3 C7 102.8(3) .
O7 La1 O3 C7 -39.2(3) .
O4 La1 O3 C7 2.2(3) .
O2 La1 O3 C7 124.3(3) .
O1 La1 O3 C7 -154.8(3) .
O5 La1 O4 C7 74.3(3) .
O6 La1 O4 C7 -4.0(3) 2_666
O8 La1 O4 C7 -143.5(3) .
O9 La1 O4 C7 -71.4(3) .
O7 La1 O4 C7 143.9(3) .
O3 La1 O4 C7 -2.2(3) .
O2 La1 O4 C7 -133.5(3) .
O1 La1 O4 C7 122.6(4) .
O6 La1 O5 C13 13.9(15) 2_666
O8 La1 O5 C13 -165.3(14) .
O9 La1 O5 C13 -35.0(16) .
O7 La1 O5 C13 166.6(15) .
O4 La1 O5 C13 -109.4(15) .
O3 La1 O5 C13 -58.7(15) .
O2 La1 O5 C13 94.6(15) .
O1 La1 O5 C13 84.4(15) .
La1 O1 C1 O2 -15.9(5) .
La1 O1 C1 C2 160.7(4) .
La1 O2 C1 O1 16.9(6) .
La1 O2 C1 C2 -159.9(4) .
O1 C1 C2 C3 -1.4(8) .
O2 C1 C2 C3 175.4(5) .
O1 C1 C2 C6 -178.6(5) .
O2 C1 C2 C6 -1.9(8) .
C6 C2 C3 C4 0.8(8) .
C1 C2 C3 C4 -176.6(5) .
C2 C3 C4 F1 179.3(5) .
C2 C3 C4 C5 -1.3(9) .
C6 N1 C5 C4 0.0(9) .
F1 C4 C5 N1 -179.6(5) .
C3 C4 C5 N1 1.0(10) .
C5 N1 C6 C2 -0.5(9) .
C3 C2 C6 N1 0.1(8) .
C1 C2 C6 N1 177.5(5) .
La1 O3 C7 O4 -4.0(5) .
La1 O3 C7 C8 174.3(4) .
La1 O4 C7 O3 4.1(5) .
La1 O4 C7 C8 -174.2(4) .
O3 C7 C8 C9 -5.2(7) .
O4 C7 C8 C9 173.1(5) .
O3 C7 C8 C12 176.0(4) .
O4 C7 C8 C12 -5.7(7) .
C12 C8 C9 C10 0.4(8) .
C7 C8 C9 C10 -178.5(5) .
C8 C9 C10 F2 179.4(5) .
C8 C9 C10 C11 -0.8(8) .
C12 N2 C11 C10 0.6(9) .
F2 C10 C11 N2 -179.9(5) .
C9 C10 C11 N2 0.3(9) .
C11 N2 C12 C8 -1.1(8) .
C9 C8 C12 N2 0.5(8) .
C7 C8 C12 N2 179.4(5) .
La1 O5 C13 O6 -53.8(18) .
La1 O5 C13 C14 125.2(13) .
La1 O6 C13 O5 75.7(8) 2_666
La1 O6 C13 C14 -103.4(5) 2_666
O5 C13 C14 C15 -11.3(8) .
O6 C13 C14 C15 167.9(5) .
O5 C13 C14 C18 169.0(5) .
O6 C13 C14 C18 -11.8(7) .
C18 C14 C15 C16 1.8(8) .
C13 C14 C15 C16 -178.0(5) .
C14 C15 C16 F3 177.7(5) .
C14 C15 C16 C17 -1.7(9) .
C18 N3 C17 C16 1.2(9) .
F3 C16 C17 N3 -179.3(5) .
C15 C16 C17 N3 0.1(10) .
C17 N3 C18 C14 -1.1(8) .
C15 C14 C18 N3 -0.4(8) .
C13 C14 C18 N3 179.3(5) .
